data_9016439
loop_
_publ_author_name
'Zoppi, M.'
'Pratesi, G.'

_publ_section_title
;
 The dual behavior of the beta-As4S4 altered by light
;
_journal_name_full 'American Mineralogist'
_journal_page_first 890
_journal_page_last 896
_journal_paper_doi 10.2138/am.2012.3968
_journal_volume 97
_journal_year 2012
_chemical_compound_source Synthetic
_chemical_formula_sum 'As8 S9'
_chemical_name_mineral Alacranite
_space_group_IT_number 13
_symmetry_space_group_name_Hall '-P 2yc'
_symmetry_space_group_name_H-M 'P 1 2/c 1'
_cell_angle_alpha 90
_cell_angle_beta 102.397
_cell_angle_gamma 90
_cell_length_a 9.9342
_cell_length_b 9.5566
_cell_length_c 9.1104
_cell_formula_units_Z 2
_cell_volume 844.749
_database_code_amcsd 0019016
_exptl_crystal_density_diffrn 3.491
_cod_database_code 9016439

loop_
_space_group_symop_operation_xyz
x,y,z
x,-y,1/2+z
-x,y,1/2-z
-x,-y,-z

loop_
_atom_site_label
_atom_site_fract_x
_atom_site_fract_y
_atom_site_fract_z
_atom_site_U_iso_or_equiv
As1 0.01860 0.21900 0.94500 0.05100
As2 0.16560 0.42550 0.86270 0.05500
As3 0.45890 0.31540 0.43670 0.08600
As4 0.37120 0.03590 0.17930 0.06000
S1 0.00000 0.09440 0.75000 0.01800
S2 0.00000 0.54820 0.75000 0.03200
S3 0.19610 0.31620 0.64890 0.01500
S4 0.28370 0.17330 0.32590 0.03000
S5 0.50000 0.43850 0.25000 0.02000
S6 0.38330 0.17250 -0.00230 0.04800

loop_
_cod_related_entry_id
_cod_related_entry_database
_cod_related_entry_code
1 AMCSD 0019016
